data_4025713
loop_
_publ_author_name
'Devendra J. Vyas'
'Roland Fr\"ohlich'
'Martin Oestreich'

_publ_section_title
;
 Stereochemical Surprises in the Lewis Acid-Mediated Allylation of Isatins
;
_journal_name_full 'Journal of Organic Chemistry'
_journal_page_first 6720
_journal_page_last 6723
_journal_paper_doi 10.1021/jo101420e
_journal_volume 75
_journal_year 2010
_chemical_formula_sum 'C26 H24 Cl N O2'
_chemical_formula_weight 417.91
_chemical_name_systematic
; 
 ? 
;
_space_group_IT_number 2
_symmetry_cell_setting triclinic
_symmetry_space_group_name_Hall '-P 1'
_symmetry_space_group_name_H-M 'P -1'
_atom_sites_solution_hydrogens geom
_atom_sites_solution_primary direct
_atom_sites_solution_secondary difmap
_audit_creation_method SHELXL-97
_cell_angle_alpha 97.222(4)
_cell_angle_beta 103.333(6)
_cell_angle_gamma 103.505(3)
_cell_formula_units_Z 2
_cell_length_a 8.6136(6)
_cell_length_b 9.3565(4)
_cell_length_c 14.3087(13)
_cell_measurement_reflns_used 3194
_cell_measurement_temperature 223(2)
_cell_measurement_theta_max 68.25
_cell_measurement_theta_min 0.88
_cell_volume 1071.24(14)
_computing_cell_refinement 'Collect (Nonius B.V., 1998)'
_computing_data_collection 'Collect (Nonius B.V., 1998)'
_computing_data_reduction 'Denzo-SMN (Otwinowski & Minor, 1997)'
_computing_molecular_graphics 'XP (BrukerAXS, 2000)'
_computing_publication_material 'SHELXL-97 (Sheldrcik, 1997)'
_computing_structure_refinement 'SHELXL-97 (Sheldrick, 1997)'
_computing_structure_solution 'SHELXS-97 (Sheldrick, 1990)'
_diffrn_ambient_temperature 223(2)
_diffrn_measured_fraction_theta_full 0.937
_diffrn_measured_fraction_theta_max 0.937
_diffrn_measurement_device_type 'Nonius KappaCCD APEXII'
_diffrn_measurement_method '\w and \f scans'
_diffrn_radiation_monochromator graphite
_diffrn_radiation_source 'fine-focus sealed tube'
_diffrn_radiation_type CuK\a
_diffrn_radiation_wavelength 1.54178
_diffrn_reflns_av_R_equivalents 0.048
_diffrn_reflns_av_sigmaI/netI 0.0315
_diffrn_reflns_limit_h_max 10
_diffrn_reflns_limit_h_min -9
_diffrn_reflns_limit_k_max 10
_diffrn_reflns_limit_k_min -11
_diffrn_reflns_limit_l_max 16
_diffrn_reflns_limit_l_min -16
_diffrn_reflns_number 12684
_diffrn_reflns_theta_full 67.21
_diffrn_reflns_theta_max 67.21
_diffrn_reflns_theta_min 4.95
_exptl_absorpt_coefficient_mu 1.750
_exptl_absorpt_correction_T_max 0.8444
_exptl_absorpt_correction_T_min 0.7552
_exptl_absorpt_correction_type multi-scan
_exptl_absorpt_process_details 'Denzo (Otwinowski, Borek, Majewski & Minor, 2003)'
_exptl_crystal_colour colourless
_exptl_crystal_density_diffrn 1.296
_exptl_crystal_density_method 'not measured'
_exptl_crystal_description block
_exptl_crystal_F_000 440
_exptl_crystal_size_max 0.17
_exptl_crystal_size_mid 0.15
_exptl_crystal_size_min 0.10
_refine_diff_density_max 0.360
_refine_diff_density_min -0.267
_refine_diff_density_rms 0.051
_refine_ls_extinction_coef 0.0069(9)
_refine_ls_extinction_expression Fc^*^=kFc[1+0.001xFc^2^\l^3^/sin(2\q)]^-1/4^
_refine_ls_extinction_method SHELXL
_refine_ls_goodness_of_fit_ref 1.088
_refine_ls_hydrogen_treatment constr
_refine_ls_matrix_type full
_refine_ls_number_parameters 285
_refine_ls_number_reflns 3595
_refine_ls_number_restraints 8
_refine_ls_restrained_S_all 1.090
_refine_ls_R_factor_all 0.0681
_refine_ls_R_factor_gt 0.0616
_refine_ls_shift/su_max 0.000
_refine_ls_shift/su_mean 0.000
_refine_ls_structure_factor_coef Fsqd
_refine_ls_weighting_details 'calc w=1/[\s^2^(Fo^2^)+(0.0683P)^2^+1.3196P] where P=(Fo^2^+2Fc^2^)/3'
_refine_ls_weighting_scheme calc
_refine_ls_wR_factor_gt 0.1661
_refine_ls_wR_factor_ref 0.1713
_reflns_number_gt 3199
_reflns_number_total 3595
_reflns_threshold_expression >2sigma(I)
_cod_data_source_file jo101420e_si_001.cif
_cod_data_source_block ost5591
_cod_original_cell_volume 1071.24(13)
_cod_database_code 4025713

loop_
_symmetry_equiv_pos_as_xyz
'x, y, z'
'-x, -y, -z'

loop_
_atom_site_label
_atom_site_type_symbol
_atom_site_fract_x
_atom_site_fract_y
_atom_site_fract_z
_atom_site_U_iso_or_equiv
_atom_site_adp_type
_atom_site_occupancy
_atom_site_symmetry_multiplicity
_atom_site_calc_flag
_atom_site_refinement_flags
_atom_site_disorder_assembly
_atom_site_disorder_group
Cl1 Cl 0.20024(12) 0.60434(11) 0.32236(7) 0.0635(3) Uani 1 1 d . . .
N1 N 0.3998(3) 0.8080(3) 0.19437(17) 0.0352(6) Uani 1 1 d . . .
O2 O 0.5677(3) 0.9082(2) 0.10270(15) 0.0444(5) Uani 1 1 d . . .
C2 C 0.4469(4) 0.9020(3) 0.1337(2) 0.0353(6) Uani 1 1 d . . .
O3 O 0.2367(3) 0.9500(3) 0.00778(14) 0.0441(5) Uani 1 1 d . . .
H3 H 0.3008 0.9839 -0.0244 0.066 Uiso 1 1 calc R . .
C3 C 0.3202(4) 0.9928(3) 0.1096(2) 0.0357(7) Uani 1 1 d . B .
C4 C 0.1992(4) 0.9344(3) 0.1657(2) 0.0379(7) Uani 1 1 d . . .
C5 C 0.0542(4) 0.9693(4) 0.1705(2) 0.0492(8) Uani 1 1 d . . .
H5 H 0.0190 1.0404 0.1362 0.059 Uiso 1 1 calc R . .
C6 C -0.0388(4) 0.8980(5) 0.2266(3) 0.0587(10) Uani 1 1 d . . .
H6 H -0.1366 0.9226 0.2319 0.070 Uiso 1 1 calc R . .
C7 C 0.0107(4) 0.7915(5) 0.2747(3) 0.0564(10) Uani 1 1 d . . .
H7 H -0.0528 0.7454 0.3135 0.068 Uiso 1 1 calc R . .
C8 C 0.1541(4) 0.7503(4) 0.2670(2) 0.0463(8) Uani 1 1 d . . .
C9 C 0.2511(4) 0.8254(3) 0.2138(2) 0.0377(7) Uani 1 1 d . . .
C10 C 0.4111(4) 1.1631(3) 0.1363(2) 0.0435(7) Uani 1 1 d D . .
H10 H 0.4765 1.1815 0.0884 0.052 Uiso 1 1 calc R A 1
C11A C 0.2967(5) 1.2603(4) 0.1229(3) 0.0673(11) Uani 0.279(5) 1 d PD B 1
H11A H 0.2577 1.2529 0.1787 0.081 Uiso 0.279(5) 1 calc PR B 1
C12A C 0.2139(15) 1.3507(13) 0.0833(9) 0.0514(12) Uani 0.279(5) 1 d PD B 1
H12A H 0.1441 1.3988 0.1088 0.062 Uiso 0.279(5) 1 calc PR B 1
C13A C 0.2578(19) 1.3575(16) -0.0108(9) 0.0654(14) Uani 0.279(5) 1 d PD B 1
H13A H 0.1683 1.2887 -0.0638 0.078 Uiso 0.279(5) 1 calc PR B 1
H13B H 0.3588 1.3249 -0.0079 0.078 Uiso 0.279(5) 1 calc PR B 1
C14A C 0.286(3) 1.515(2) -0.033(2) 0.076(2) Uani 0.279(5) 1 d PD B 1
H14A H 0.2032 1.5598 -0.0154 0.114 Uiso 0.279(5) 1 calc PR B 1
H14B H 0.2768 1.5105 -0.1021 0.114 Uiso 0.279(5) 1 calc PR B 1
H14C H 0.3957 1.5752 0.0048 0.114 Uiso 0.279(5) 1 calc PR B 1
C11B C 0.2967(5) 1.2603(4) 0.1229(3) 0.0673(11) Uani 0.721(5) 1 d PD B 2
H11B H 0.2490 1.2876 0.1728 0.081 Uiso 0.721(5) 1 calc PR B 2
C12B C 0.2627(6) 1.3090(5) 0.0364(4) 0.0514(12) Uani 0.721(5) 1 d PD B 2
H12B H 0.3101 1.2758 -0.0123 0.062 Uiso 0.721(5) 1 calc PR B 2
C13B C 0.1552(7) 1.4114(6) 0.0136(4) 0.0654(14) Uani 0.721(5) 1 d PD B 2
H13C H 0.1416 1.4602 0.0748 0.078 Uiso 0.721(5) 1 calc PR B 2
H13D H 0.0452 1.3520 -0.0268 0.078 Uiso 0.721(5) 1 calc PR B 2
C14B C 0.2260(9) 1.5313(9) -0.0401(7) 0.076(2) Uani 0.721(5) 1 d PD B 2
H14D H 0.3327 1.5933 0.0007 0.114 Uiso 0.721(5) 1 calc PR B 2
H14E H 0.1506 1.5931 -0.0543 0.114 Uiso 0.721(5) 1 calc PR B 2
H14F H 0.2397 1.4837 -0.1008 0.114 Uiso 0.721(5) 1 calc PR B 2
C15 C 0.4954(4) 0.7037(3) 0.2259(2) 0.0406(7) Uani 1 1 d . . .
H15A H 0.5690 0.6958 0.1836 0.049 Uiso 1 1 calc R . .
H15B H 0.4184 0.6045 0.2166 0.049 Uiso 1 1 calc R . .
C16 C 0.5986(4) 0.7473(3) 0.3311(2) 0.0379(7) Uani 1 1 d . . .
C17 C 0.6458(4) 0.6380(4) 0.3787(2) 0.0482(8) Uani 1 1 d . . .
H17 H 0.6073 0.5373 0.3465 0.058 Uiso 1 1 calc R . .
C18 C 0.7489(5) 0.6748(4) 0.4730(3) 0.0541(9) Uani 1 1 d . . .
H18 H 0.7806 0.5994 0.5041 0.065 Uiso 1 1 calc R . .
C19 C 0.8056(4) 0.8222(4) 0.5217(2) 0.0511(8) Uani 1 1 d . . .
H19 H 0.8750 0.8475 0.5859 0.061 Uiso 1 1 calc R . .
C20 C 0.7589(5) 0.9312(4) 0.4748(3) 0.0582(9) Uani 1 1 d . . .
H20 H 0.7963 1.0317 0.5073 0.070 Uiso 1 1 calc R . .
C21 C 0.6569(4) 0.8939(4) 0.3798(2) 0.0476(8) Uani 1 1 d . . .
H21 H 0.6272 0.9697 0.3483 0.057 Uiso 1 1 calc R . .
C22 C 0.5366(4) 1.2075(3) 0.2358(2) 0.0404(7) Uani 1 1 d . B .
C23 C 0.4895(4) 1.2131(3) 0.3231(2) 0.0436(7) Uani 1 1 d . . .
H23 H 0.3763 1.1871 0.3207 0.052 Uiso 1 1 calc R B .
C24 C 0.6062(5) 1.2559(4) 0.4127(2) 0.0501(8) Uani 1 1 d . B .
H24 H 0.5718 1.2583 0.4705 0.060 Uiso 1 1 calc R . .
C25 C 0.7725(4) 1.2953(4) 0.4180(3) 0.0528(9) Uani 1 1 d . . .
H25 H 0.8520 1.3249 0.4790 0.063 Uiso 1 1 calc R B .
C26 C 0.8215(4) 1.2909(4) 0.3325(3) 0.0531(9) Uani 1 1 d . B .
H26 H 0.9350 1.3182 0.3356 0.064 Uiso 1 1 calc R . .
C27 C 0.7051(4) 1.2466(4) 0.2421(2) 0.0469(8) Uani 1 1 d . . .
H27 H 0.7404 1.2431 0.1846 0.056 Uiso 1 1 calc R B .

loop_
_atom_site_aniso_label
_atom_site_aniso_U_11
_atom_site_aniso_U_22
_atom_site_aniso_U_33
_atom_site_aniso_U_23
_atom_site_aniso_U_13
_atom_site_aniso_U_12
Cl1 0.0622(6) 0.0696(6) 0.0567(5) 0.0336(4) 0.0174(4) 0.0012(4)
N1 0.0383(13) 0.0369(13) 0.0323(12) 0.0103(10) 0.0111(10) 0.0101(10)
O2 0.0404(12) 0.0557(13) 0.0445(12) 0.0174(10) 0.0188(10) 0.0159(10)
C2 0.0332(15) 0.0403(16) 0.0330(15) 0.0080(12) 0.0102(12) 0.0096(12)
O3 0.0410(12) 0.0555(13) 0.0317(11) 0.0127(9) 0.0058(9) 0.0067(10)
C3 0.0336(15) 0.0429(16) 0.0312(14) 0.0106(12) 0.0073(12) 0.0109(12)
C4 0.0327(15) 0.0442(17) 0.0337(15) 0.0070(13) 0.0063(12) 0.0072(13)
C5 0.0380(17) 0.065(2) 0.0464(18) 0.0103(16) 0.0118(14) 0.0171(16)
C6 0.0395(18) 0.086(3) 0.056(2) 0.016(2) 0.0190(16) 0.0189(18)
C7 0.0388(18) 0.080(3) 0.0455(19) 0.0134(18) 0.0178(15) 0.0005(17)
C8 0.0423(17) 0.0550(19) 0.0344(16) 0.0122(14) 0.0090(13) -0.0009(14)
C9 0.0332(15) 0.0444(16) 0.0308(15) 0.0053(12) 0.0074(12) 0.0038(13)
C10 0.0425(17) 0.0425(17) 0.0417(17) 0.0130(13) 0.0065(13) 0.0064(14)
C11A 0.057(2) 0.0424(19) 0.085(3) 0.0130(19) -0.013(2) 0.0108(17)
C12A 0.054(3) 0.045(3) 0.054(3) 0.015(2) 0.005(2) 0.019(2)
C13A 0.066(3) 0.054(3) 0.068(3) 0.010(2) -0.007(3) 0.025(2)
C14A 0.078(6) 0.073(3) 0.077(4) 0.036(3) -0.002(5) 0.030(4)
C11B 0.057(2) 0.0424(19) 0.085(3) 0.0130(19) -0.013(2) 0.0108(17)
C12B 0.054(3) 0.045(3) 0.054(3) 0.015(2) 0.005(2) 0.019(2)
C13B 0.066(3) 0.054(3) 0.068(3) 0.010(2) -0.007(3) 0.025(2)
C14B 0.078(6) 0.073(3) 0.077(4) 0.036(3) -0.002(5) 0.030(4)
C15 0.0461(17) 0.0339(15) 0.0427(17) 0.0107(13) 0.0107(14) 0.0122(13)
C16 0.0384(16) 0.0381(16) 0.0398(16) 0.0132(13) 0.0123(13) 0.0107(13)
C17 0.059(2) 0.0399(17) 0.0445(18) 0.0090(14) 0.0078(15) 0.0160(15)
C18 0.060(2) 0.053(2) 0.053(2) 0.0224(16) 0.0070(17) 0.0245(17)
C19 0.0504(19) 0.057(2) 0.0412(18) 0.0104(15) 0.0019(15) 0.0151(16)
C20 0.065(2) 0.0470(19) 0.049(2) 0.0050(16) -0.0020(17) 0.0102(17)
C21 0.055(2) 0.0376(16) 0.0461(18) 0.0114(14) 0.0031(15) 0.0140(14)
C22 0.0392(16) 0.0346(15) 0.0454(17) 0.0118(13) 0.0062(13) 0.0094(13)
C23 0.0421(17) 0.0401(16) 0.0466(18) 0.0072(14) 0.0105(14) 0.0095(14)
C24 0.061(2) 0.0462(18) 0.0403(18) 0.0041(14) 0.0096(15) 0.0153(16)
C25 0.053(2) 0.0433(18) 0.050(2) 0.0056(15) -0.0043(16) 0.0100(15)
C26 0.0372(17) 0.0505(19) 0.065(2) 0.0133(17) 0.0048(16) 0.0062(15)
C27 0.0413(17) 0.0480(18) 0.0501(19) 0.0140(15) 0.0112(14) 0.0081(14)

loop_
_atom_type_symbol
_atom_type_description
_atom_type_scat_dispersion_real
_atom_type_scat_dispersion_imag
_atom_type_scat_source
C C 0.0181 0.0091 'International Tables Vol C Tables 4.2.6.8 and 6.1.1.4'
H H 0.0000 0.0000 'International Tables Vol C Tables 4.2.6.8 and 6.1.1.4'
N N 0.0311 0.0180 'International Tables Vol C Tables 4.2.6.8 and 6.1.1.4'
O O 0.0492 0.0322 'International Tables Vol C Tables 4.2.6.8 and 6.1.1.4'
Cl Cl 0.3639 0.7018 'International Tables Vol C Tables 4.2.6.8 and 6.1.1.4'

loop_
_geom_angle_atom_site_label_1
_geom_angle_atom_site_label_2
_geom_angle_atom_site_label_3
_geom_angle
_geom_angle_site_symmetry_1
_geom_angle_site_symmetry_3
_geom_angle_publ_flag
C2 N1 C9 110.1(2) . . ?
C2 N1 C15 120.7(2) . . ?
C9 N1 C15 129.1(2) . . ?
O2 C2 N1 124.6(3) . . ?
O2 C2 C3 126.2(3) . . ?
N1 C2 C3 109.2(2) . . ?
C3 O3 H3 109.5 . . ?
O3 C3 C4 108.1(2) . . ?
O3 C3 C2 108.7(2) . . ?
C4 C3 C2 101.8(2) . . ?
O3 C3 C10 110.6(2) . . ?
C4 C3 C10 117.5(3) . . ?
C2 C3 C10 109.7(2) . . ?
C5 C4 C9 121.4(3) . . ?
C5 C4 C3 129.5(3) . . ?
C9 C4 C3 109.0(2) . . ?
C4 C5 C6 118.9(3) . . ?
C4 C5 H5 120.5 . . ?
C6 C5 H5 120.5 . . ?
C7 C6 C5 120.5(3) . . ?
C7 C6 H6 119.8 . . ?
C5 C6 H6 119.8 . . ?
C6 C7 C8 121.2(3) . . ?
C6 C7 H7 119.4 . . ?
C8 C7 H7 119.4 . . ?
C9 C8 C7 118.5(3) . . ?
C9 C8 Cl1 122.9(3) . . ?
C7 C8 Cl1 118.5(3) . . ?
C8 C9 C4 119.4(3) . . ?
C8 C9 N1 130.6(3) . . ?
C4 C9 N1 109.9(2) . . ?
C11A C10 C22 112.9(3) . . ?
C11A C10 C3 113.4(3) . . ?
C22 C10 C3 112.9(2) . . ?
C11A C10 H10 105.6 . . ?
C22 C10 H10 105.6 . . ?
C3 C10 H10 105.6 . . ?
C12A C11A C10 159.9(7) . . ?
C12A C11A H11A 100.1 . . ?
C10 C11A H11A 100.1 . . ?
C11A C12A C13A 103.4(9) . . ?
C11A C12A H12A 128.3 . . ?
C13A C12A H12A 128.3 . . ?
C12A C13A C14A 111.6(16) . . ?
C12A C13A H13A 109.3 . . ?
C14A C13A H13A 109.3 . . ?
C12A C13A H13B 109.3 . . ?
C14A C13A H13B 109.3 . . ?
H13A C13A H13B 108.0 . . ?
C13B C12B H12B 117.7 . . ?
C12B C13B C14B 112.8(5) . . ?
C12B C13B H13C 109.0 . . ?
C14B C13B H13C 109.0 . . ?
C12B C13B H13D 109.0 . . ?
C14B C13B H13D 109.0 . . ?
H13C C13B H13D 107.8 . . ?
C13B C14B H14D 109.5 . . ?
C13B C14B H14E 109.5 . . ?
H14D C14B H14E 109.5 . . ?
C13B C14B H14F 109.5 . . ?
H14D C14B H14F 109.5 . . ?
H14E C14B H14F 109.5 . . ?
N1 C15 C16 114.6(2) . . ?
N1 C15 H15A 108.6 . . ?
C16 C15 H15A 108.6 . . ?
N1 C15 H15B 108.6 . . ?
C16 C15 H15B 108.6 . . ?
H15A C15 H15B 107.6 . . ?
C21 C16 C17 118.4(3) . . ?
C21 C16 C15 122.2(3) . . ?
C17 C16 C15 119.2(3) . . ?
C18 C17 C16 120.9(3) . . ?
C18 C17 H17 119.5 . . ?
C16 C17 H17 119.5 . . ?
C19 C18 C17 120.3(3) . . ?
C19 C18 H18 119.9 . . ?
C17 C18 H18 119.9 . . ?
C20 C19 C18 119.0(3) . . ?
C20 C19 H19 120.5 . . ?
C18 C19 H19 120.5 . . ?
C19 C20 C21 120.5(3) . . ?
C19 C20 H20 119.8 . . ?
C21 C20 H20 119.8 . . ?
C16 C21 C20 120.9(3) . . ?
C16 C21 H21 119.6 . . ?
C20 C21 H21 119.6 . . ?
C27 C22 C23 117.9(3) . . ?
C27 C22 C10 119.7(3) . . ?
C23 C22 C10 122.4(3) . . ?
C24 C23 C22 121.2(3) . . ?
C24 C23 H23 119.4 . . ?
C22 C23 H23 119.4 . . ?
C25 C24 C23 120.4(3) . . ?
C25 C24 H24 119.8 . . ?
C23 C24 H24 119.8 . . ?
C24 C25 C26 119.2(3) . . ?
C24 C25 H25 120.4 . . ?
C26 C25 H25 120.4 . . ?
C25 C26 C27 120.8(3) . . ?
C25 C26 H26 119.6 . . ?
C27 C26 H26 119.6 . . ?
C26 C27 C22 120.5(3) . . ?
C26 C27 H27 119.8 . . ?
C22 C27 H27 119.8 . . ?

loop_
_geom_bond_atom_site_label_1
_geom_bond_atom_site_label_2
_geom_bond_distance
_geom_bond_site_symmetry_2
_geom_bond_publ_flag
Cl1 C8 1.741(3) . ?
N1 C2 1.371(4) . ?
N1 C9 1.413(4) . ?
N1 C15 1.465(4) . ?
O2 C2 1.213(3) . ?
C2 C3 1.538(4) . ?
O3 C3 1.426(3) . ?
O3 H3 0.8300 . ?
C3 C4 1.504(4) . ?
C3 C10 1.557(4) . ?
C4 C5 1.377(4) . ?
C4 C9 1.400(4) . ?
C5 C6 1.384(5) . ?
C5 H5 0.9400 . ?
C6 C7 1.372(6) . ?
C6 H6 0.9400 . ?
C7 C8 1.401(5) . ?
C7 H7 0.9400 . ?
C8 C9 1.387(4) . ?
C10 C11A 1.486(4) . ?
C10 C22 1.517(4) . ?
C10 H10 0.9900 . ?
C11A C12A 1.327(9) . ?
C11A H11A 0.9400 . ?
C12A C13A 1.485(8) . ?
C12A H12A 0.9400 . ?
C13A C14A 1.522(11) . ?
C13A H13A 0.9800 . ?
C13A H13B 0.9800 . ?
C14A H14A 0.9700 . ?
C14A H14B 0.9700 . ?
C14A H14C 0.9700 . ?
C12B C13B 1.495(5) . ?
C12B H12B 0.9400 . ?
C13B C14B 1.528(8) . ?
C13B H13C 0.9800 . ?
C13B H13D 0.9800 . ?
C14B H14D 0.9700 . ?
C14B H14E 0.9700 . ?
C14B H14F 0.9700 . ?
C15 C16 1.511(4) . ?
C15 H15A 0.9800 . ?
C15 H15B 0.9800 . ?
C16 C21 1.376(4) . ?
C16 C17 1.385(4) . ?
C17 C18 1.384(5) . ?
C17 H17 0.9400 . ?
C18 C19 1.383(5) . ?
C18 H18 0.9400 . ?
C19 C20 1.375(5) . ?
C19 H19 0.9400 . ?
C20 C21 1.389(5) . ?
C20 H20 0.9400 . ?
C21 H21 0.9400 . ?
C22 C27 1.391(4) . ?
C22 C23 1.398(5) . ?
C23 C24 1.379(5) . ?
C23 H23 0.9400 . ?
C24 C25 1.375(5) . ?
C24 H24 0.9400 . ?
C25 C26 1.382(5) . ?
C25 H25 0.9400 . ?
C26 C27 1.387(5) . ?
C26 H26 0.9400 . ?
C27 H27 0.9400 . ?

loop_
_geom_torsion_atom_site_label_1
_geom_torsion_atom_site_label_2
_geom_torsion_atom_site_label_3
_geom_torsion_atom_site_label_4
_geom_torsion
_geom_torsion_site_symmetry_1
_geom_torsion_site_symmetry_2
_geom_torsion_site_symmetry_3
_geom_torsion_site_symmetry_4
_geom_torsion_publ_flag
C9 N1 C2 O2 -178.0(3) . . . . ?
C15 N1 C2 O2 -0.7(4) . . . . ?
C9 N1 C2 C3 0.3(3) . . . . ?
C15 N1 C2 C3 177.5(2) . . . . ?
O2 C2 C3 O3 64.3(4) . . . . ?
N1 C2 C3 O3 -113.9(2) . . . . ?
O2 C2 C3 C4 178.3(3) . . . . ?
N1 C2 C3 C4 0.0(3) . . . . ?
O2 C2 C3 C10 -56.7(4) . . . . ?
N1 C2 C3 C10 125.1(3) . . . . ?
O3 C3 C4 C5 -63.2(4) . . . . ?
C2 C3 C4 C5 -177.5(3) . . . . ?
C10 C3 C4 C5 62.7(4) . . . . ?
O3 C3 C4 C9 114.0(3) . . . . ?
C2 C3 C4 C9 -0.3(3) . . . . ?
C10 C3 C4 C9 -120.0(3) . . . . ?
C9 C4 C5 C6 2.0(5) . . . . ?
C3 C4 C5 C6 178.9(3) . . . . ?
C4 C5 C6 C7 -1.6(5) . . . . ?
C5 C6 C7 C8 -1.2(6) . . . . ?
C6 C7 C8 C9 3.5(5) . . . . ?
C6 C7 C8 Cl1 -175.1(3) . . . . ?
C7 C8 C9 C4 -3.1(4) . . . . ?
Cl1 C8 C9 C4 175.4(2) . . . . ?
C7 C8 C9 N1 179.8(3) . . . . ?
Cl1 C8 C9 N1 -1.6(5) . . . . ?
C5 C4 C9 C8 0.4(4) . . . . ?
C3 C4 C9 C8 -177.1(3) . . . . ?
C5 C4 C9 N1 178.0(3) . . . . ?
C3 C4 C9 N1 0.5(3) . . . . ?
C2 N1 C9 C8 176.7(3) . . . . ?
C15 N1 C9 C8 -0.2(5) . . . . ?
C2 N1 C9 C4 -0.5(3) . . . . ?
C15 N1 C9 C4 -177.5(3) . . . . ?
O3 C3 C10 C11A 64.8(4) . . . . ?
C4 C3 C10 C11A -59.9(4) . . . . ?
C2 C3 C10 C11A -175.4(3) . . . . ?
O3 C3 C10 C22 -165.2(2) . . . . ?
C4 C3 C10 C22 70.1(3) . . . . ?
C2 C3 C10 C22 -45.4(3) . . . . ?
C22 C10 C11A C12A 126.8(19) . . . . ?
C3 C10 C11A C12A -103.3(19) . . . . ?
C10 C11A C12A C13A 5(2) . . . . ?
C11A C12A C13A C14A -139.8(13) . . . . ?
C2 N1 C15 C16 106.3(3) . . . . ?
C9 N1 C15 C16 -77.1(4) . . . . ?
N1 C15 C16 C21 -26.9(4) . . . . ?
N1 C15 C16 C17 157.4(3) . . . . ?
C21 C16 C17 C18 0.1(5) . . . . ?
C15 C16 C17 C18 175.9(3) . . . . ?
C16 C17 C18 C19 0.6(6) . . . . ?
C17 C18 C19 C20 -0.5(6) . . . . ?
C18 C19 C20 C21 -0.3(6) . . . . ?
C17 C16 C21 C20 -0.8(5) . . . . ?
C15 C16 C21 C20 -176.5(3) . . . . ?
C19 C20 C21 C16 0.9(6) . . . . ?
C11A C10 C22 C27 -121.2(3) . . . . ?
C3 C10 C22 C27 108.5(3) . . . . ?
C11A C10 C22 C23 57.8(4) . . . . ?
C3 C10 C22 C23 -72.4(4) . . . . ?
C27 C22 C23 C24 0.0(5) . . . . ?
C10 C22 C23 C24 -179.0(3) . . . . ?
C22 C23 C24 C25 0.4(5) . . . . ?
C23 C24 C25 C26 -0.2(5) . . . . ?
C24 C25 C26 C27 -0.3(5) . . . . ?
C25 C26 C27 C22 0.8(5) . . . . ?
C23 C22 C27 C26 -0.6(5) . . . . ?
C10 C22 C27 C26 178.5(3) . . . . ?
